data_4023551
loop_
_publ_author_name
'Lodovico Lunazzi'
'Michele Mancinelli'
'Andrea Mazzanti'

_publ_contact_author
;
Dr. Andrea Mazzanti
University of Bologna
Department of Organic Chemistry A.Mangini
Viale Risorgimento 4
40136 Bologna
Italy
;
_publ_contact_author_email mazzand@ms.fci.unibo.it
_publ_contact_author_fax '[039]051 209 3654'
_publ_contact_author_phone '[039]051 209 3633'
_publ_section_title
;
 Stereodynamics and Conformational Chirality of the Atropisomers
 of Ditolyl Anthrones and Anthraquinone
;
_journal_name_full 'Journal of Organic Chemistry'
_journal_page_first 5354
_journal_page_last 5359
_journal_paper_doi 10.1021/jo800677n
_journal_volume 73
_journal_year 2008
_chemical_formula_sum 'C28 H22.3 N0.54 O'
_chemical_formula_weight 382.34
_chemical_name_common 'compound 1'
_chemical_name_systematic
; 
 4,5-dio-tolylanthracen-9(10H)-one 
;
_space_group_IT_number 2
_symmetry_cell_setting triclinic
_symmetry_space_group_name_Hall '-P 1'
_symmetry_space_group_name_H-M 'P -1'
_atom_sites_solution_hydrogens geom
_atom_sites_solution_primary direct
_atom_sites_solution_secondary difmap
_audit_creation_date 05/03/2008
_audit_creation_method SHELXL-97
_audit_update_record 19/03/2008
_cell_angle_alpha 71.664(2)
_cell_angle_beta 76.411(2)
_cell_angle_gamma 72.426(2)
_cell_formula_units_Z 2
_cell_length_a 7.5933(10)
_cell_length_b 10.1784(13)
_cell_length_c 15.0517(19)
_cell_measurement_reflns_used 221
_cell_measurement_temperature 296(2)
_cell_volume 1040.0(2)
_computing_cell_refinement 'Bruker APEX v2.1.4'
_computing_data_collection 'Bruker APEX v2.1.4'
_computing_data_reduction Sadabs
_computing_molecular_graphics 'Mercury 1.4.1'
_computing_publication_material 'ortep 32'
_computing_structure_refinement 'SHELXL-97 (Sheldrick, 1997)'
_computing_structure_solution 'SHELXS-97 (Sheldrick, 1990)'
_diffrn_ambient_temperature 296(2)
_diffrn_measured_fraction_theta_full 0.909
_diffrn_measured_fraction_theta_max 0.909
_diffrn_measurement_device_type 'Bruker APEX2'
_diffrn_measurement_method 'Phi and omega scans'
_diffrn_radiation_monochromator graphite
_diffrn_radiation_source 'fine-focus sealed tube'
_diffrn_radiation_type MoK\a
_diffrn_radiation_wavelength 0.71073
_diffrn_reflns_av_R_equivalents 0.0220
_diffrn_reflns_av_sigmaI/netI 0.0273
_diffrn_reflns_limit_h_max 10
_diffrn_reflns_limit_h_min -10
_diffrn_reflns_limit_k_max 13
_diffrn_reflns_limit_k_min -13
_diffrn_reflns_limit_l_max 19
_diffrn_reflns_limit_l_min -19
_diffrn_reflns_number 12113
_diffrn_reflns_theta_full 28.64
_diffrn_reflns_theta_max 28.64
_diffrn_reflns_theta_min 1.44
_exptl_absorpt_coefficient_mu 0.078
_exptl_absorpt_correction_T_max 0.9922
_exptl_absorpt_correction_T_min 0.9845
_exptl_absorpt_correction_type empirical
_exptl_crystal_colour 'slightly yellow'
_exptl_crystal_density_diffrn 1.285
_exptl_crystal_density_method 'not measured'
_exptl_crystal_description plate
_exptl_crystal_F_000 424
_exptl_crystal_size_max 0.20
_exptl_crystal_size_mid 0.20
_exptl_crystal_size_min 0.10
_refine_diff_density_max 0.422
_refine_diff_density_min -0.274
_refine_diff_density_rms 0.039
_refine_ls_extinction_method none
_refine_ls_goodness_of_fit_ref 1.065
_refine_ls_hydrogen_treatment constr
_refine_ls_matrix_type full
_refine_ls_number_parameters 283
_refine_ls_number_reflns 4876
_refine_ls_number_restraints 0
_refine_ls_restrained_S_all 1.065
_refine_ls_R_factor_all 0.0833
_refine_ls_R_factor_gt 0.0606
_refine_ls_shift/su_max 0.000
_refine_ls_shift/su_mean 0.000
_refine_ls_structure_factor_coef Fsqd
_refine_ls_weighting_details 'calc w=1/[\s^2^(Fo^2^)+(0.1029P)^2^+0.1627P] where P=(Fo^2^+2Fc^2^)/3'
_refine_ls_weighting_scheme calc
_refine_ls_wR_factor_gt 0.1818
_refine_ls_wR_factor_ref 0.2009
_reflns_number_gt 3384
_reflns_number_total 4876
_reflns_threshold_expression >2sigma(I)
_cod_data_source_file jo800677n-File003.cif
_cod_data_source_block antrone
_cod_database_code 4023551

loop_
_symmetry_equiv_pos_as_xyz
'x, y, z'
'-x, -y, -z'

loop_
_atom_site_label
_atom_site_type_symbol
_atom_site_fract_x
_atom_site_fract_y
_atom_site_fract_z
_atom_site_U_iso_or_equiv
_atom_site_adp_type
_atom_site_occupancy
_atom_site_symmetry_multiplicity
_atom_site_calc_flag
_atom_site_refinement_flags
_atom_site_disorder_assembly
_atom_site_disorder_group
C13 C 0.0624(2) 0.06994(16) 0.34007(11) 0.0445(4) Uani 1 1 d . . .
C11 C 0.1689(2) -0.17789(17) 0.31158(12) 0.0474(4) Uani 1 1 d . . .
C14 C 0.1930(2) 0.02821(17) 0.40176(11) 0.0474(4) Uani 1 1 d . A .
C8 C -0.0615(2) 0.20540(17) 0.32892(11) 0.0452(4) Uani 1 1 d . A .
C12 C 0.2968(2) -0.21901(17) 0.37422(12) 0.0500(4) Uani 1 1 d . A .
C5 C 0.2000(3) 0.1201(2) 0.45202(12) 0.0537(4) Uani 1 1 d . . .
H5 H 0.2875 0.0917 0.4928 0.064 Uiso 1 1 calc R A .
C10 C 0.3250(3) -0.1142(2) 0.41538(13) 0.0570(5) Uani 1 1 d . . .
C7 C -0.0519(3) 0.29416(19) 0.38014(13) 0.0572(4) Uani 1 1 d . . .
H7 H -0.1343 0.3841 0.3734 0.069 Uiso 1 1 calc R A .
C1 C 0.1459(2) -0.28066(18) 0.27387(13) 0.0525(4) Uani 1 1 d . A .
C6 C 0.0778(3) 0.2520(2) 0.44123(13) 0.0602(5) Uani 1 1 d . A .
H6 H 0.0818 0.3134 0.4749 0.072 Uiso 1 1 calc R . .
C3 C 0.3739(3) -0.4611(2) 0.36498(17) 0.0741(6) Uani 1 1 d . A .
H3 H 0.4407 -0.5558 0.3831 0.089 Uiso 1 1 calc R . .
C2 C 0.2481(3) -0.4210(2) 0.30233(16) 0.0688(6) Uani 1 1 d . . .
H2 H 0.2316 -0.4899 0.2787 0.083 Uiso 1 1 calc R A .
C4 C 0.3994(3) -0.3604(2) 0.40012(14) 0.0627(5) Uani 1 1 d . . .
H4 H 0.4854 -0.3865 0.4414 0.075 Uiso 1 1 calc R A .
C21 C -0.2019(2) 0.25627(16) 0.26241(12) 0.0460(4) Uani 1 1 d . . .
C15 C 0.0155(3) -0.24324(18) 0.20440(13) 0.0551(4) Uani 1 1 d . . .
C22 C -0.1713(2) 0.35233(19) 0.17453(13) 0.0554(4) Uani 1 1 d . A .
C23 C -0.3079(3) 0.3989(2) 0.11636(14) 0.0696(6) Uani 1 1 d . . .
H23 H -0.2907 0.4646 0.0580 0.084 Uiso 1 1 calc R A .
C26 C -0.3639(3) 0.2082(2) 0.28874(14) 0.0573(5) Uani 1 1 d . A .
H26 H -0.3835 0.1433 0.3472 0.069 Uiso 1 1 calc R . .
C16 C 0.0795(3) -0.2093(2) 0.10795(14) 0.0608(5) Uani 1 1 d . A .
C25 C -0.4967(3) 0.2555(2) 0.22934(15) 0.0670(5) Uani 1 1 d . . .
H25 H -0.6053 0.2231 0.2479 0.080 Uiso 1 1 calc R A .
C24 C -0.4677(3) 0.3499(2) 0.14318(15) 0.0712(6) Uani 1 1 d . A .
H24 H -0.5560 0.3812 0.1026 0.085 Uiso 1 1 calc R . .
C17 C -0.0469(3) -0.1804(2) 0.04548(16) 0.0745(6) Uani 1 1 d . . .
H17 H -0.0065 -0.1568 -0.0195 0.089 Uiso 1 1 calc R A .
C28 C 0.0057(3) 0.4035(3) 0.14132(16) 0.0798(7) Uani 1 1 d . . .
H28A H 0.0162 0.4526 0.1841 0.120 Uiso 1 1 calc R A .
H28B H 0.0021 0.4674 0.0790 0.120 Uiso 1 1 calc R . .
H28C H 0.1114 0.3231 0.1397 0.120 Uiso 1 1 calc R . .
C18 C -0.2289(3) -0.1864(3) 0.0791(2) 0.0875(7) Uani 1 1 d . A .
H18 H -0.3108 -0.1664 0.0366 0.105 Uiso 1 1 calc R . .
C20 C -0.1703(3) -0.2479(3) 0.23686(17) 0.0767(6) Uani 1 1 d . A .
H20 H -0.2136 -0.2690 0.3016 0.092 Uiso 1 1 calc R . .
C27 C 0.2758(3) -0.2033(3) 0.07145(19) 0.0901(7) Uani 1 1 d . . .
H27A H 0.3042 -0.1350 0.0941 0.135 Uiso 1 1 calc R A .
H27B H 0.2940 -0.1753 0.0034 0.135 Uiso 1 1 calc R . .
H27C H 0.3568 -0.2958 0.0930 0.135 Uiso 1 1 calc R . .
C19 C -0.2913(3) -0.2214(4) 0.1739(2) 0.0958(8) Uani 1 1 d . . .
H19 H -0.4145 -0.2275 0.1963 0.115 Uiso 1 1 calc R A .
O1 O 0.4534(2) -0.14575(17) 0.46062(13) 0.0908(6) Uani 1 1 d . A .
C9 C 0.0570(3) -0.02646(19) 0.28344(15) 0.0630(6) Uani 0.729(4) 1 d P A 1
H9A H -0.0723 -0.0273 0.2881 0.076 Uiso 0.729(4) 1 calc PR A 1
H9B H 0.1011 0.0145 0.2174 0.076 Uiso 0.729(4) 1 calc PR A 1
C9A C 0.0570(3) -0.02646(19) 0.28344(15) 0.0630(6) Uani 0.27 1 d P A 2
N1 N 0.1591(10) 0.0416(5) 0.1785(3) 0.0601(18) Uani 0.271(4) 1 d P A 2
H1 H 0.1051 0.0737 0.1290 0.072 Uiso 0.271(4) 1 calc PR A 2
N2 N 0.3426(13) 0.0428(9) 0.1767(5) 0.096(3) Uani 0.271(4) 1 d P A 2
H2A H 0.3906 0.0095 0.2281 0.116 Uiso 0.271(4) 1 calc PR A 2
H2B H 0.4081 0.0769 0.1241 0.116 Uiso 0.271(4) 1 calc PR A 2

loop_
_atom_site_aniso_label
_atom_site_aniso_U_11
_atom_site_aniso_U_22
_atom_site_aniso_U_33
_atom_site_aniso_U_23
_atom_site_aniso_U_13
_atom_site_aniso_U_12
C13 0.0486(9) 0.0447(8) 0.0452(8) -0.0109(6) -0.0172(7) -0.0122(7)
C11 0.0481(9) 0.0454(8) 0.0513(9) -0.0124(7) -0.0206(7) -0.0059(7)
C14 0.0523(9) 0.0510(9) 0.0461(9) -0.0105(7) -0.0176(7) -0.0175(7)
C8 0.0485(9) 0.0443(8) 0.0456(8) -0.0105(7) -0.0123(7) -0.0128(7)
C12 0.0528(9) 0.0471(9) 0.0515(9) -0.0093(7) -0.0222(7) -0.0074(7)
C5 0.0599(10) 0.0639(11) 0.0483(9) -0.0130(8) -0.0192(8) -0.0247(8)
C10 0.0601(11) 0.0587(10) 0.0582(10) -0.0114(8) -0.0324(8) -0.0098(8)
C7 0.0653(11) 0.0494(9) 0.0628(11) -0.0210(8) -0.0159(9) -0.0115(8)
C1 0.0536(10) 0.0495(9) 0.0599(10) -0.0182(8) -0.0216(8) -0.0068(7)
C6 0.0739(12) 0.0619(11) 0.0605(11) -0.0260(9) -0.0171(9) -0.0236(9)
C3 0.0859(15) 0.0442(10) 0.0907(15) -0.0136(10) -0.0427(12) 0.0039(9)
C2 0.0813(14) 0.0472(10) 0.0859(14) -0.0232(9) -0.0368(11) -0.0033(9)
C4 0.0653(12) 0.0550(10) 0.0657(11) -0.0075(9) -0.0335(9) -0.0026(9)
C21 0.0452(8) 0.0400(8) 0.0525(9) -0.0144(7) -0.0148(7) -0.0024(6)
C15 0.0597(10) 0.0495(9) 0.0664(11) -0.0237(8) -0.0250(9) -0.0075(8)
C22 0.0498(9) 0.0575(10) 0.0565(10) -0.0100(8) -0.0155(8) -0.0098(8)
C23 0.0602(12) 0.0811(14) 0.0560(11) 0.0011(10) -0.0199(9) -0.0126(10)
C26 0.0540(10) 0.0560(10) 0.0608(11) -0.0080(8) -0.0170(8) -0.0135(8)
C16 0.0630(11) 0.0585(10) 0.0698(12) -0.0214(9) -0.0236(9) -0.0127(8)
C25 0.0481(10) 0.0772(13) 0.0768(13) -0.0153(10) -0.0172(9) -0.0164(9)
C24 0.0515(11) 0.0913(15) 0.0672(13) -0.0134(11) -0.0268(9) -0.0069(10)
C17 0.0840(15) 0.0825(15) 0.0662(12) -0.0188(11) -0.0284(11) -0.0220(12)
C28 0.0766(14) 0.0941(16) 0.0680(13) 0.0050(11) -0.0214(11) -0.0397(12)
C18 0.0728(15) 0.1079(19) 0.0973(18) -0.0273(14) -0.0425(13) -0.0220(13)
C20 0.0602(12) 0.1021(17) 0.0796(14) -0.0327(12) -0.0210(10) -0.0198(11)
C27 0.0786(16) 0.114(2) 0.0798(15) -0.0240(14) -0.0170(12) -0.0251(14)
C19 0.0609(13) 0.147(2) 0.0937(18) -0.0381(17) -0.0233(12) -0.0309(15)
O1 0.0936(11) 0.0785(10) 0.1212(13) -0.0310(9) -0.0795(10) 0.0017(8)
C9 0.0770(13) 0.0482(10) 0.0747(13) -0.0237(9) -0.0482(10) 0.0048(8)
C9A 0.0770(13) 0.0482(10) 0.0747(13) -0.0237(9) -0.0482(10) 0.0048(8)
N1 0.099(5) 0.045(3) 0.033(3) -0.003(2) -0.024(3) -0.011(3)
N2 0.116(7) 0.107(6) 0.060(4) -0.013(4) 0.007(4) -0.044(5)

loop_
_atom_type_symbol
_atom_type_description
_atom_type_scat_dispersion_real
_atom_type_scat_dispersion_imag
_atom_type_scat_source
C C 0.0033 0.0016 'International Tables Vol C Tables 4.2.6.8 and 6.1.1.4'
H H 0.0000 0.0000 'International Tables Vol C Tables 4.2.6.8 and 6.1.1.4'
O O 0.0106 0.0060 'International Tables Vol C Tables 4.2.6.8 and 6.1.1.4'
N N 0.0061 0.0033 'International Tables Vol C Tables 4.2.6.8 and 6.1.1.4'

loop_
_geom_angle_atom_site_label_1
_geom_angle_atom_site_label_2
_geom_angle_atom_site_label_3
_geom_angle
_geom_angle_site_symmetry_1
_geom_angle_site_symmetry_3
_geom_angle_publ_flag
C14 C13 C8 119.38(14) . . ?
C14 C13 C9 121.06(14) . . ?
C8 C13 C9 119.53(13) . . ?
C12 C11 C1 119.16(14) . . ?
C12 C11 C9 121.22(14) . . ?
C1 C11 C9 119.61(14) . . ?
C5 C14 C13 120.55(15) . . ?
C5 C14 C10 118.78(14) . . ?
C13 C14 C10 120.67(14) . . ?
C7 C8 C13 118.79(15) . . ?
C7 C8 C21 119.73(15) . . ?
C13 C8 C21 121.48(13) . . ?
C11 C12 C4 120.61(16) . . ?
C11 C12 C10 120.80(14) . . ?
C4 C12 C10 118.59(15) . . ?
C6 C5 C14 119.81(15) . . ?
C6 C5 H5 120.1 . . ?
C14 C5 H5 120.1 . . ?
O1 C10 C14 121.11(16) . . ?
O1 C10 C12 120.63(16) . . ?
C14 C10 C12 118.25(14) . . ?
C8 C7 C6 121.50(16) . . ?
C8 C7 H7 119.2 . . ?
C6 C7 H7 119.2 . . ?
C2 C1 C11 118.75(15) . . ?
C2 C1 C15 119.26(15) . . ?
C11 C1 C15 122.00(15) . . ?
C5 C6 C7 119.97(16) . . ?
C5 C6 H6 120.0 . . ?
C7 C6 H6 120.0 . . ?
C4 C3 C2 119.55(17) . . ?
C4 C3 H3 120.2 . . ?
C2 C3 H3 120.2 . . ?
C3 C2 C1 121.70(18) . . ?
C3 C2 H2 119.1 . . ?
C1 C2 H2 119.1 . . ?
C3 C4 C12 120.20(17) . . ?
C3 C4 H4 119.9 . . ?
C12 C4 H4 119.9 . . ?
C26 C21 C22 119.71(15) . . ?
C26 C21 C8 119.86(15) . . ?
C22 C21 C8 120.43(15) . . ?
C16 C15 C20 119.70(17) . . ?
C16 C15 C1 120.59(17) . . ?
C20 C15 C1 119.67(18) . . ?
C23 C22 C21 118.19(17) . . ?
C23 C22 C28 120.14(17) . . ?
C21 C22 C28 121.66(16) . . ?
C24 C23 C22 121.51(18) . . ?
C24 C23 H23 119.2 . . ?
C22 C23 H23 119.2 . . ?
C25 C26 C21 120.89(18) . . ?
C25 C26 H26 119.6 . . ?
C21 C26 H26 119.6 . . ?
C15 C16 C17 118.47(19) . . ?
C15 C16 C27 120.89(18) . . ?
C17 C16 C27 120.6(2) . . ?
C24 C25 C26 119.69(18) . . ?
C24 C25 H25 120.2 . . ?
C26 C25 H25 120.2 . . ?
C25 C24 C23 120.00(17) . . ?
C25 C24 H24 120.0 . . ?
C23 C24 H24 120.0 . . ?
C18 C17 C16 120.8(2) . . ?
C18 C17 H17 119.6 . . ?
C16 C17 H17 119.6 . . ?
C22 C28 H28A 109.5 . . ?
C22 C28 H28B 109.5 . . ?
H28A C28 H28B 109.5 . . ?
C22 C28 H28C 109.5 . . ?
H28A C28 H28C 109.5 . . ?
H28B C28 H28C 109.5 . . ?
C19 C18 C17 120.7(2) . . ?
C19 C18 H18 119.6 . . ?
C17 C18 H18 119.6 . . ?
C19 C20 C15 120.8(2) . . ?
C19 C20 H20 119.6 . . ?
C15 C20 H20 119.6 . . ?
C16 C27 H27A 109.5 . . ?
C16 C27 H27B 109.5 . . ?
H27A C27 H27B 109.5 . . ?
C16 C27 H27C 109.5 . . ?
H27A C27 H27C 109.5 . . ?
H27B C27 H27C 109.5 . . ?
C18 C19 C20 119.5(2) . . ?
C18 C19 H19 120.2 . . ?
C20 C19 H19 120.2 . . ?
C11 C9 C13 116.13(13) . . ?
C11 C9 H9A 108.3 . . ?
C13 C9 H9A 108.3 . . ?
C11 C9 H9B 108.3 . . ?
C13 C9 H9B 108.3 . . ?
H9A C9 H9B 107.4 . . ?
N2 N1 H1 123.4 . . ?
N1 N2 H2A 120.0 . . ?
N1 N2 H2B 120.0 . . ?
H2A N2 H2B 120.0 . . ?

loop_
_geom_bond_atom_site_label_1
_geom_bond_atom_site_label_2
_geom_bond_distance
_geom_bond_site_symmetry_2
_geom_bond_publ_flag
C13 C14 1.399(2) . ?
C13 C8 1.400(2) . ?
C13 C9 1.503(2) . ?
C11 C12 1.394(2) . ?
C11 C1 1.406(2) . ?
C11 C9 1.498(2) . ?
C14 C5 1.394(2) . ?
C14 C10 1.476(2) . ?
C8 C7 1.386(2) . ?
C8 C21 1.499(2) . ?
C12 C4 1.394(2) . ?
C12 C10 1.478(2) . ?
C5 C6 1.368(3) . ?
C5 H5 0.9300 . ?
C10 O1 1.226(2) . ?
C7 C6 1.386(3) . ?
C7 H7 0.9300 . ?
C1 C2 1.389(2) . ?
C1 C15 1.492(2) . ?
C6 H6 0.9300 . ?
C3 C4 1.370(3) . ?
C3 C2 1.384(3) . ?
C3 H3 0.9300 . ?
C2 H2 0.9300 . ?
C4 H4 0.9300 . ?
C21 C26 1.387(2) . ?
C21 C22 1.392(2) . ?
C15 C16 1.385(3) . ?
C15 C20 1.390(3) . ?
C22 C23 1.391(2) . ?
C22 C28 1.506(3) . ?
C23 C24 1.376(3) . ?
C23 H23 0.9300 . ?
C26 C25 1.381(3) . ?
C26 H26 0.9300 . ?
C16 C17 1.404(3) . ?
C16 C27 1.475(3) . ?
C25 C24 1.365(3) . ?
C25 H25 0.9300 . ?
C24 H24 0.9300 . ?
C17 C18 1.368(3) . ?
C17 H17 0.9300 . ?
C28 H28A 0.9600 . ?
C28 H28B 0.9600 . ?
C28 H28C 0.9600 . ?
C18 C19 1.362(4) . ?
C18 H18 0.9300 . ?
C20 C19 1.383(3) . ?
C20 H20 0.9300 . ?
C27 H27A 0.9600 . ?
C27 H27B 0.9600 . ?
C27 H27C 0.9600 . ?
C19 H19 0.9300 . ?
C9 H9A 0.9700 . ?
C9 H9B 0.9700 . ?
N1 N2 1.391(10) . ?
N1 H1 0.8600 . ?
N2 H2A 0.8600 . ?
N2 H2B 0.8600 . ?

loop_
_geom_torsion_atom_site_label_1
_geom_torsion_atom_site_label_2
_geom_torsion_atom_site_label_3
_geom_torsion_atom_site_label_4
_geom_torsion
_geom_torsion_site_symmetry_1
_geom_torsion_site_symmetry_2
_geom_torsion_site_symmetry_3
_geom_torsion_site_symmetry_4
_geom_torsion_publ_flag
C8 C13 C14 C5 0.2(2) . . . . ?
C9 C13 C14 C5 178.28(17) . . . . ?
C8 C13 C14 C10 179.73(15) . . . . ?
C9 C13 C14 C10 -2.1(3) . . . . ?
C14 C13 C8 C7 -0.5(2) . . . . ?
C9 C13 C8 C7 -178.61(17) . . . . ?
C14 C13 C8 C21 178.92(15) . . . . ?
C9 C13 C8 C21 0.8(2) . . . . ?
C1 C11 C12 C4 -0.7(3) . . . . ?
C9 C11 C12 C4 179.71(18) . . . . ?
C1 C11 C12 C10 179.99(16) . . . . ?
C9 C11 C12 C10 0.4(3) . . . . ?
C13 C14 C5 C6 0.2(3) . . . . ?
C10 C14 C5 C6 -179.37(17) . . . . ?
C5 C14 C10 O1 -8.8(3) . . . . ?
C13 C14 C10 O1 171.59(19) . . . . ?
C5 C14 C10 C12 170.23(16) . . . . ?
C13 C14 C10 C12 -9.3(3) . . . . ?
C11 C12 C10 O1 -170.65(19) . . . . ?
C4 C12 C10 O1 10.0(3) . . . . ?
C11 C12 C10 C14 10.3(3) . . . . ?
C4 C12 C10 C14 -169.08(17) . . . . ?
C13 C8 C7 C6 0.4(3) . . . . ?
C21 C8 C7 C6 -178.98(16) . . . . ?
C12 C11 C1 C2 1.7(3) . . . . ?
C9 C11 C1 C2 -178.68(19) . . . . ?
C12 C11 C1 C15 -178.27(17) . . . . ?
C9 C11 C1 C15 1.4(3) . . . . ?
C14 C5 C6 C7 -0.3(3) . . . . ?
C8 C7 C6 C5 0.0(3) . . . . ?
C4 C3 C2 C1 -0.1(4) . . . . ?
C11 C1 C2 C3 -1.3(3) . . . . ?
C15 C1 C2 C3 178.6(2) . . . . ?
C2 C3 C4 C12 1.1(4) . . . . ?
C11 C12 C4 C3 -0.8(3) . . . . ?
C10 C12 C4 C3 178.59(19) . . . . ?
C7 C8 C21 C26 -102.8(2) . . . . ?
C13 C8 C21 C26 77.9(2) . . . . ?
C7 C8 C21 C22 76.8(2) . . . . ?
C13 C8 C21 C22 -102.60(19) . . . . ?
C2 C1 C15 C16 -86.2(2) . . . . ?
C11 C1 C15 C16 93.7(2) . . . . ?
C2 C1 C15 C20 91.3(2) . . . . ?
C11 C1 C15 C20 -88.8(2) . . . . ?
C26 C21 C22 C23 1.1(3) . . . . ?
C8 C21 C22 C23 -178.49(16) . . . . ?
C26 C21 C22 C28 -177.77(18) . . . . ?
C8 C21 C22 C28 2.7(3) . . . . ?
C21 C22 C23 C24 -1.4(3) . . . . ?
C28 C22 C23 C24 177.5(2) . . . . ?
C22 C21 C26 C25 -0.7(3) . . . . ?
C8 C21 C26 C25 178.90(16) . . . . ?
C20 C15 C16 C17 0.0(3) . . . . ?
C1 C15 C16 C17 177.51(17) . . . . ?
C20 C15 C16 C27 179.9(2) . . . . ?
C1 C15 C16 C27 -2.6(3) . . . . ?
C21 C26 C25 C24 0.5(3) . . . . ?
C26 C25 C24 C23 -0.8(3) . . . . ?
C22 C23 C24 C25 1.2(3) . . . . ?
C15 C16 C17 C18 -0.4(3) . . . . ?
C27 C16 C17 C18 179.7(2) . . . . ?
C16 C17 C18 C19 -0.4(4) . . . . ?
C16 C15 C20 C19 1.1(3) . . . . ?
C1 C15 C20 C19 -176.4(2) . . . . ?
C17 C18 C19 C20 1.5(4) . . . . ?
C15 C20 C19 C18 -1.9(4) . . . . ?
C12 C11 C9 C13 -11.5(3) . . . . ?
C1 C11 C9 C13 168.90(16) . . . . ?
C14 C13 C9 C11 12.4(3) . . . . ?
C8 C13 C9 C11 -169.51(16) . . . . ?
